data_1514147
loop_
_publ_author_name
'Khnayzer, R. S.'
'Thoi, V. S.'
'Nippe, M.'
'King, A. E.'
'Jurss, J. W.'
'El Roz, K. A.'
'Long, J. R.'
'Chang, C. J.'
'Castellano, F. N.'

_publ_section_title
;
 Towards a comprehensive understanding of visible-light photogeneration of
 hydrogen from water using cobalt(ii) polypyridyl catalysts
;
_journal_issue 4
_journal_name_full 'Energy &amp; Environmental Science'
_journal_page_first 1477
_journal_paper_doi 10.1039/c3ee43982h
_journal_volume 7
_journal_year 2014
_chemical_formula_moiety 'C27 H23 Co F6 N5 O6 S2'
_chemical_formula_sum 'C27 H23 Co F6 N5 O6 S2'
_chemical_formula_weight 750.55
_chemical_name_systematic
; 
 ? 
;
_space_group_IT_number 14
_symmetry_cell_setting monoclinic
_symmetry_space_group_name_Hall '-P 2ybc'
_symmetry_space_group_name_H-M 'P 1 21/c 1'
_atom_sites_solution_hydrogens geom
_atom_sites_solution_primary direct
_atom_sites_solution_secondary difmap
_audit_creation_method SHELXL-97
_cell_angle_alpha 90.00
_cell_angle_beta 98.362(2)
_cell_angle_gamma 90.00
_cell_formula_units_Z 4
_cell_length_a 12.8142(5)
_cell_length_b 16.9334(6)
_cell_length_c 13.8652(6)
_cell_measurement_reflns_used 55274
_cell_measurement_temperature 100(2)
_cell_measurement_theta_max 25.36
_cell_measurement_theta_min 2.35
_cell_volume 2976.6(2)
_computing_cell_refinement 'Bruker APEX2 v. 2009.3'
_computing_data_collection 'Bruker APEX2 v. 2009.3'
_computing_data_reduction 'Bruker APEX2 v. 2009.3'
_computing_molecular_graphics ORTEP-32
_computing_publication_material CIFTAB
_computing_structure_refinement 'SHELXL-97 (Sheldrick, 2008)'
_computing_structure_solution 'SHELXS-97 (Sheldrick, 2008)'
_diffrn_ambient_temperature 100(2)
_diffrn_detector_area_resol_mean 8.366
_diffrn_measured_fraction_theta_full 0.999
_diffrn_measured_fraction_theta_max 0.999
_diffrn_measurement_device_type 'Bruker APEX-I CCD'
_diffrn_measurement_method '\f an \w scans'
_diffrn_radiation_monochromator graphite
_diffrn_radiation_source 'fine-focus sealed tube'
_diffrn_radiation_type MoK\a
_diffrn_radiation_wavelength 0.71073
_diffrn_reflns_av_R_equivalents 0.0289
_diffrn_reflns_av_sigmaI/netI 0.0151
_diffrn_reflns_limit_h_max 15
_diffrn_reflns_limit_h_min -15
_diffrn_reflns_limit_k_max 17
_diffrn_reflns_limit_k_min -20
_diffrn_reflns_limit_l_max 16
_diffrn_reflns_limit_l_min -16
_diffrn_reflns_number 53489
_diffrn_reflns_theta_full 25.37
_diffrn_reflns_theta_max 25.37
_diffrn_reflns_theta_min 1.61
_exptl_absorpt_coefficient_mu 0.806
_exptl_absorpt_correction_T_max 0.7452
_exptl_absorpt_correction_T_min 0.7117
_exptl_absorpt_correction_type multi-scan
_exptl_absorpt_process_details 'Blessing, 1995'
_exptl_crystal_colour pink
_exptl_crystal_density_diffrn 1.675
_exptl_crystal_density_method 'not measured'
_exptl_crystal_description block
_exptl_crystal_F_000 1524
_refine_diff_density_max 0.683
_refine_diff_density_min -0.653
_refine_diff_density_rms 0.055
_refine_ls_extinction_method none
_refine_ls_goodness_of_fit_ref 1.031
_refine_ls_hydrogen_treatment mixed
_refine_ls_matrix_type full
_refine_ls_number_parameters 426
_refine_ls_number_reflns 5471
_refine_ls_number_restraints 0
_refine_ls_restrained_S_all 1.031
_refine_ls_R_factor_all 0.0297
_refine_ls_R_factor_gt 0.0277
_refine_ls_shift/su_max 0.005
_refine_ls_shift/su_mean 0.000
_refine_ls_structure_factor_coef Fsqd
_refine_ls_weighting_details 'calc w=1/[\s^2^(Fo^2^)+(0.0245P)^2^+4.1368P] where P=(Fo^2^+2Fc^2^)/3'
_refine_ls_weighting_scheme calc
_refine_ls_wR_factor_gt 0.0660
_refine_ls_wR_factor_ref 0.0672
_reflns_number_gt 5134
_reflns_number_total 5471
_reflns_threshold_expression >2sigma(I)
_cod_data_source_file c3ee43982h2.cif
_cod_data_source_block 7
_cod_original_sg_symbol_H-M P2(1)/c
_cod_database_code 1514147

loop_
_symmetry_equiv_pos_as_xyz
'x, y, z'
'-x, y+1/2, -z+1/2'
'-x, -y, -z'
'x, -y-1/2, z-1/2'

loop_
_atom_site_label
_atom_site_type_symbol
_atom_site_fract_x
_atom_site_fract_y
_atom_site_fract_z
_atom_site_U_iso_or_equiv
_atom_site_adp_type
_atom_site_occupancy
_atom_site_symmetry_multiplicity
_atom_site_calc_flag
_atom_site_refinement_flags
Co1 Co 0.257956(18) 0.053905(14) 0.170262(16) 0.00873(7) Uani 1 1 d .
S2 S 0.30572(4) 0.58532(3) 0.15662(3) 0.01485(11) Uani 1 1 d .
S1 S 0.21273(3) 0.24509(3) 0.14821(3) 0.01264(10) Uani 1 1 d .
F3 F 0.04368(9) 0.30230(7) 0.04061(9) 0.0240(3) Uani 1 1 d .
O1 O 0.17536(10) 0.16425(7) 0.12613(9) 0.0131(3) Uani 1 1 d .
F2 F 0.18408(9) 0.37242(6) 0.04142(9) 0.0241(3) Uani 1 1 d .
F1 F 0.16536(10) 0.26478(7) -0.04146(8) 0.0256(3) Uani 1 1 d .
N4 N 0.36942(12) 0.08474(9) 0.07707(11) 0.0120(3) Uani 1 1 d .
N2 N 0.32713(12) -0.05097(9) 0.23442(10) 0.0110(3) Uani 1 1 d .
N1 N 0.13457(11) 0.02439(9) 0.24557(10) 0.0111(3) Uani 1 1 d .
N3 N 0.18358(11) -0.02151(9) 0.05688(11) 0.0119(3) Uani 1 1 d .
O3 O 0.17082(11) 0.28037(8) 0.22860(10) 0.0219(3) Uani 1 1 d .
N5 N 0.33579(12) 0.11727(9) 0.29206(11) 0.0129(3) Uani 1 1 d .
C26 C 0.14806(15) 0.29886(11) 0.04169(14) 0.0170(4) Uani 1 1 d .
O5 O 0.40547(11) 0.62569(9) 0.17481(10) 0.0259(3) Uani 1 1 d .
O6 O 0.21705(12) 0.63182(9) 0.17353(13) 0.0327(4) Uani 1 1 d .
O4 O 0.30559(13) 0.50605(9) 0.19304(12) 0.0317(4) Uani 1 1 d .
C11 C 0.48341(14) -0.12154(11) 0.30010(13) 0.0142(4) Uani 1 1 d .
H11 H 0.5561 -0.1207 0.3264 0.017 Uiso 1 1 calc R
O2 O 0.32270(10) 0.25728(8) 0.14370(10) 0.0192(3) Uani 1 1 d .
C3 C -0.02792(15) -0.01103(12) 0.34847(14) 0.0192(4) Uani 1 1 d .
H3 H -0.0845 -0.0234 0.3832 0.023 Uiso 1 1 calc R
C17 C 0.18361(14) -0.00343(11) -0.03792(13) 0.0143(4) Uani 1 1 d .
C5 C 0.09854(14) -0.05033(11) 0.24601(13) 0.0126(4) Uani 1 1 d .
C8 C 0.27152(14) -0.11900(11) 0.22854(13) 0.0122(4) Uani 1 1 d .
C1 C 0.09178(14) 0.08021(11) 0.29671(13) 0.0134(4) Uani 1 1 d .
H1 H 0.1186 0.1325 0.2964 0.016 Uiso 1 1 calc R
C19 C 0.34244(15) 0.08657(11) -0.02049(13) 0.0156(4) Uani 1 1 d .
F4 F 0.19630(14) 0.53766(11) -0.00739(10) 0.0606(5) Uani 1 1 d .
C6 C 0.15218(14) -0.11339(11) 0.18905(13) 0.0134(4) Uani 1 1 d .
C2 C 0.01091(14) 0.06489(12) 0.34943(13) 0.0157(4) Uani 1 1 d .
H2 H -0.0173 0.1054 0.3854 0.019 Uiso 1 1 calc R
C12 C 0.43003(14) -0.05268(11) 0.27183(12) 0.0126(4) Uani 1 1 d .
H12 H 0.4677 -0.0042 0.2791 0.015 Uiso 1 1 calc R
C9 C 0.32120(15) -0.19059(11) 0.25456(13) 0.0161(4) Uani 1 1 d .
H9 H 0.2820 -0.2384 0.2486 0.019 Uiso 1 1 calc R
C13 C 0.14241(14) -0.09140(11) 0.08001(13) 0.0138(4) Uani 1 1 d .
C16 C 0.14336(16) -0.05463(12) -0.11243(14) 0.0202(4) Uani 1 1 d .
H16 H 0.1471 -0.0418 -0.1785 0.024 Uiso 1 1 calc R
C18 C 0.22790(15) 0.07515(12) -0.06151(13) 0.0172(4) Uani 1 1 d .
H18A H 0.1860 0.1174 -0.0360 0.021 Uiso 1 1 calc R
H18B H 0.2197 0.0811 -0.1333 0.021 Uiso 1 1 calc R
F6 F 0.29170(16) 0.63990(13) -0.02047(11) 0.0759(7) Uani 1 1 d .
C14 C 0.09697(16) -0.14280(12) 0.00800(15) 0.0225(4) Uani 1 1 d .
H14 H 0.0653 -0.1905 0.0252 0.027 Uiso 1 1 calc R
C23 C 0.47033(14) 0.09955(11) 0.11414(13) 0.0146(4) Uani 1 1 d .
H23 H 0.4891 0.1002 0.1830 0.017 Uiso 1 1 calc R
C15 C 0.09800(17) -0.12413(13) -0.08877(15) 0.0256(5) Uani 1 1 d .
H15 H 0.0676 -0.1591 -0.1386 0.031 Uiso 1 1 calc R
C4 C 0.01565(15) -0.06915(12) 0.29679(14) 0.0175(4) Uani 1 1 d .
H4 H -0.0107 -0.1216 0.2959 0.021 Uiso 1 1 calc R
C10 C 0.42820(15) -0.19174(11) 0.28916(13) 0.0170(4) Uani 1 1 d .
H10 H 0.4633 -0.2404 0.3052 0.020 Uiso 1 1 calc R
C22 C 0.54815(16) 0.11391(12) 0.05713(15) 0.0200(4) Uani 1 1 d .
H22 H 0.6187 0.1239 0.0861 0.024 Uiso 1 1 calc R
C7 C 0.10028(15) -0.19401(11) 0.20101(15) 0.0189(4) Uani 1 1 d .
H7A H 0.0250 -0.1910 0.1752 0.028 Uiso 1 1 calc R
H7B H 0.1088 -0.2081 0.2703 0.028 Uiso 1 1 calc R
H7C H 0.1340 -0.2343 0.1651 0.028 Uiso 1 1 calc R
C21 C 0.52088(17) 0.11333(14) -0.04283(15) 0.0272(5) Uani 1 1 d .
H21 H 0.5728 0.1218 -0.0841 0.033 Uiso 1 1 calc R
C24 C 0.37631(14) 0.14544(11) 0.36196(13) 0.0147(4) Uani 1 1 d .
C20 C 0.41684(17) 0.10019(13) -0.08200(15) 0.0249(5) Uani 1 1 d .
H20 H 0.3964 0.1005 -0.1507 0.030 Uiso 1 1 calc R
C27 C 0.2880(2) 0.57235(17) 0.02505(17) 0.0414(7) Uani 1 1 d .
F5 F 0.36495(17) 0.52712(14) -0.00100(14) 0.0800(7) Uani 1 1 d .
C25 C 0.42933(18) 0.18077(16) 0.45142(16) 0.0334(6) Uani 1 1 d .
H25A H 0.4496 0.1393 0.4998 0.050 Uiso 1 1 calc R
H25B H 0.3816 0.2181 0.4769 0.050 Uiso 1 1 calc R
H25C H 0.4925 0.2088 0.4379 0.050 Uiso 1 1 calc R

loop_
_atom_site_aniso_label
_atom_site_aniso_U_11
_atom_site_aniso_U_22
_atom_site_aniso_U_33
_atom_site_aniso_U_23
_atom_site_aniso_U_13
_atom_site_aniso_U_12
Co1 0.00800(12) 0.00925(13) 0.00903(12) -0.00042(9) 0.00153(9) -0.00049(9)
S2 0.0110(2) 0.0189(2) 0.0144(2) 0.00023(18) 0.00078(17) -0.00013(18)
S1 0.0132(2) 0.0109(2) 0.0137(2) 0.00094(17) 0.00166(17) -0.00005(17)
F3 0.0170(6) 0.0216(6) 0.0315(7) 0.0020(5) -0.0032(5) 0.0023(5)
O1 0.0118(6) 0.0118(6) 0.0153(6) 0.0019(5) 0.0010(5) -0.0005(5)
F2 0.0302(7) 0.0118(6) 0.0291(6) 0.0051(5) 0.0004(5) -0.0026(5)
F1 0.0419(7) 0.0206(6) 0.0145(6) 0.0013(5) 0.0044(5) 0.0039(5)
N4 0.0133(8) 0.0098(7) 0.0134(7) -0.0018(6) 0.0033(6) 0.0003(6)
N2 0.0110(7) 0.0123(8) 0.0099(7) -0.0002(6) 0.0019(6) 0.0007(6)
N1 0.0087(7) 0.0123(8) 0.0119(7) 0.0006(6) 0.0001(6) 0.0004(6)
N3 0.0091(7) 0.0130(8) 0.0135(7) -0.0017(6) 0.0007(6) 0.0013(6)
O3 0.0307(8) 0.0194(7) 0.0165(7) -0.0017(6) 0.0066(6) 0.0045(6)
N5 0.0115(7) 0.0128(8) 0.0144(8) 0.0012(6) 0.0024(6) 0.0007(6)
C26 0.0185(10) 0.0126(9) 0.0194(9) 0.0003(8) 0.0015(8) 0.0003(8)
O5 0.0130(7) 0.0413(9) 0.0223(7) -0.0002(7) -0.0015(6) -0.0069(6)
O6 0.0169(8) 0.0204(8) 0.0625(11) -0.0060(7) 0.0118(7) 0.0002(6)
O4 0.0331(9) 0.0234(8) 0.0379(9) 0.0094(7) 0.0031(7) 0.0048(7)
C11 0.0124(9) 0.0189(10) 0.0113(9) 0.0019(7) 0.0023(7) 0.0035(7)
O2 0.0136(7) 0.0157(7) 0.0275(7) 0.0031(6) 0.0007(6) -0.0027(5)
C3 0.0111(9) 0.0280(11) 0.0195(10) 0.0045(8) 0.0057(7) -0.0002(8)
C17 0.0110(9) 0.0182(10) 0.0129(9) -0.0018(7) -0.0006(7) 0.0032(7)
C5 0.0095(9) 0.0141(9) 0.0134(9) 0.0022(7) -0.0012(7) -0.0003(7)
C8 0.0123(9) 0.0129(9) 0.0120(8) -0.0005(7) 0.0037(7) -0.0003(7)
C1 0.0111(9) 0.0150(9) 0.0134(9) -0.0011(7) -0.0005(7) 0.0012(7)
C19 0.0194(10) 0.0143(9) 0.0139(9) -0.0022(7) 0.0048(7) -0.0011(8)
F4 0.0680(11) 0.0831(13) 0.0248(7) 0.0055(8) -0.0135(7) -0.0535(10)
C6 0.0117(9) 0.0100(9) 0.0182(9) 0.0005(7) 0.0014(7) -0.0014(7)
C2 0.0103(9) 0.0231(10) 0.0134(9) -0.0011(7) 0.0009(7) 0.0027(8)
C12 0.0113(9) 0.0157(9) 0.0112(8) -0.0002(7) 0.0032(7) -0.0006(7)
C9 0.0181(10) 0.0120(9) 0.0185(9) 0.0012(7) 0.0038(8) 0.0000(7)
C13 0.0095(9) 0.0135(9) 0.0178(9) -0.0023(7) 0.0005(7) 0.0013(7)
C16 0.0200(10) 0.0247(11) 0.0141(9) -0.0043(8) -0.0030(8) 0.0044(8)
C18 0.0199(10) 0.0214(10) 0.0097(9) 0.0009(7) 0.0000(7) -0.0003(8)
F6 0.0897(14) 0.0970(15) 0.0320(8) 0.0372(9) -0.0216(9) -0.0620(12)
C14 0.0231(11) 0.0169(10) 0.0253(11) -0.0035(8) -0.0037(8) -0.0052(8)
C23 0.0163(9) 0.0121(9) 0.0157(9) -0.0011(7) 0.0032(7) 0.0005(7)
C15 0.0300(12) 0.0209(11) 0.0226(11) -0.0099(9) -0.0077(9) -0.0010(9)
C4 0.0122(9) 0.0177(10) 0.0228(10) 0.0044(8) 0.0031(8) -0.0020(8)
C10 0.0188(10) 0.0158(10) 0.0168(9) 0.0038(7) 0.0037(8) 0.0057(8)
C22 0.0154(10) 0.0210(10) 0.0244(10) -0.0037(8) 0.0055(8) -0.0024(8)
C7 0.0158(10) 0.0121(9) 0.0289(11) 0.0009(8) 0.0031(8) -0.0039(8)
C21 0.0251(11) 0.0361(13) 0.0242(11) -0.0061(9) 0.0160(9) -0.0086(10)
C24 0.0112(9) 0.0176(10) 0.0160(9) -0.0011(8) 0.0040(7) 0.0026(7)
C20 0.0283(11) 0.0329(12) 0.0152(10) -0.0040(9) 0.0084(8) -0.0076(9)
C27 0.0463(16) 0.0563(17) 0.0201(11) -0.0003(11) 0.0003(11) -0.0305(13)
F5 0.0883(15) 0.1075(17) 0.0555(11) -0.0455(11) 0.0481(11) -0.0295(13)
C25 0.0249(12) 0.0501(15) 0.0241(11) -0.0202(11) -0.0006(9) -0.0003(11)

loop_
_atom_type_symbol
_atom_type_description
_atom_type_scat_dispersion_real
_atom_type_scat_dispersion_imag
_atom_type_scat_source
C C 0.0033 0.0016 'International Tables Vol C Tables 4.2.6.8 and 6.1.1.4'
H H 0.0000 0.0000 'International Tables Vol C Tables 4.2.6.8 and 6.1.1.4'
N N 0.0061 0.0033 'International Tables Vol C Tables 4.2.6.8 and 6.1.1.4'
O O 0.0106 0.0060 'International Tables Vol C Tables 4.2.6.8 and 6.1.1.4'
F F 0.0171 0.0103 'International Tables Vol C Tables 4.2.6.8 and 6.1.1.4'
S S 0.1246 0.1234 'International Tables Vol C Tables 4.2.6.8 and 6.1.1.4'
Co Co 0.3494 0.9721 'International Tables Vol C Tables 4.2.6.8 and 6.1.1.4'

loop_
_geom_angle_atom_site_label_1
_geom_angle_atom_site_label_2
_geom_angle_atom_site_label_3
_geom_angle
N1 Co1 N2 83.69(6)
N1 Co1 N5 91.47(6)
N2 Co1 N5 88.29(6)
N1 Co1 N4 172.68(6)
N2 Co1 N4 100.59(6)
N5 Co1 N4 94.58(6)
N1 Co1 N3 86.30(6)
N2 Co1 N3 85.57(6)
N5 Co1 N3 173.66(6)
N4 Co1 N3 88.10(6)
N1 Co1 O1 88.48(5)
N2 Co1 O1 170.61(5)
N5 Co1 O1 86.74(5)
N4 Co1 O1 87.75(5)
N3 Co1 O1 99.12(5)
O6 S2 O4 114.59(10)
O6 S2 O5 114.62(9)
O4 S2 O5 115.42(9)
O6 S2 C27 104.18(13)
O4 S2 C27 103.52(11)
O5 S2 C27 102.19(10)
O2 S1 O3 117.05(9)
O2 S1 O1 114.70(8)
O3 S1 O1 113.73(8)
O2 S1 C26 103.05(8)
O3 S1 C26 104.07(9)
O1 S1 C26 101.55(8)
S1 O1 Co1 127.41(7)
C23 N4 C19 118.16(16)
C23 N4 Co1 120.50(12)
C19 N4 Co1 121.27(12)
C12 N2 C8 118.94(15)
C12 N2 Co1 120.40(12)
C8 N2 Co1 120.26(12)
C1 N1 C5 119.42(15)
C1 N1 Co1 119.60(12)
C5 N1 Co1 120.95(12)
C17 N3 C13 118.98(16)
C17 N3 Co1 121.14(12)
C13 N3 Co1 119.70(12)
C24 N5 Co1 173.99(15)
F2 C26 F1 107.53(15)
F2 C26 F3 107.85(15)
F1 C26 F3 107.48(15)
F2 C26 S1 110.64(13)
F1 C26 S1 111.68(13)
F3 C26 S1 111.47(13)
C10 C11 C12 118.14(17)
C10 C11 H11 120.9
C12 C11 H11 120.9
C2 C3 C4 119.79(17)
C2 C3 H3 120.1
C4 C3 H3 120.1
N3 C17 C16 122.01(18)
N3 C17 C18 117.83(16)
C16 C17 C18 120.16(17)
N1 C5 C4 120.25(17)
N1 C5 C6 117.89(15)
C4 C5 C6 121.85(16)
N2 C8 C9 120.63(16)
N2 C8 C6 116.99(15)
C9 C8 C6 122.35(16)
N1 C1 C2 122.91(18)
N1 C1 H1 118.5
C2 C1 H1 118.5
N4 C19 C20 121.47(18)
N4 C19 C18 118.01(16)
C20 C19 C18 120.51(17)
C7 C6 C13 110.17(15)
C7 C6 C5 109.05(15)
C13 C6 C5 110.76(14)
C7 C6 C8 109.11(15)
C13 C6 C8 107.21(14)
C5 C6 C8 110.52(14)
C1 C2 C3 117.99(18)
C1 C2 H2 121.0
C3 C2 H2 121.0
N2 C12 C11 123.05(17)
N2 C12 H12 118.5
C11 C12 H12 118.5
C10 C9 C8 119.62(17)
C10 C9 H9 120.2
C8 C9 H9 120.2
N3 C13 C14 121.03(17)
N3 C13 C6 117.65(15)
C14 C13 C6 121.27(17)
C15 C16 C17 118.78(19)
C15 C16 H16 120.6
C17 C16 H16 120.6
C17 C18 C19 114.19(16)
C17 C18 H18A 108.7
C19 C18 H18A 108.7
C17 C18 H18B 108.7
C19 C18 H18B 108.7
H18A C18 H18B 107.6
C15 C14 C13 119.58(19)
C15 C14 H14 120.2
C13 C14 H14 120.2
N4 C23 C22 123.28(17)
N4 C23 H23 118.4
C22 C23 H23 118.4
C16 C15 C14 119.51(18)
C16 C15 H15 120.2
C14 C15 H15 120.2
C3 C4 C5 119.60(18)
C3 C4 H4 120.2
C5 C4 H4 120.2
C11 C10 C9 119.45(17)
C11 C10 H10 120.3
C9 C10 H10 120.3
C21 C22 C23 118.38(19)
C21 C22 H22 120.8
C23 C22 H22 120.8
C6 C7 H7A 109.5
C6 C7 H7B 109.5
H7A C7 H7B 109.5
C6 C7 H7C 109.5
H7A C7 H7C 109.5
H7B C7 H7C 109.5
C22 C21 C20 119.01(18)
C22 C21 H21 120.5
C20 C21 H21 120.5
N5 C24 C25 179.2(2)
C21 C20 C19 119.65(19)
C21 C20 H20 120.2
C19 C20 H20 120.2
F6 C27 F4 108.3(2)
F6 C27 F5 106.8(2)
F4 C27 F5 107.7(2)
F6 C27 S2 111.69(19)
F4 C27 S2 111.54(17)
F5 C27 S2 110.52(19)
C24 C25 H25A 109.5
C24 C25 H25B 109.5
H25A C25 H25B 109.5
C24 C25 H25C 109.5
H25A C25 H25C 109.5
H25B C25 H25C 109.5

loop_
_geom_bond_atom_site_label_1
_geom_bond_atom_site_label_2
_geom_bond_distance
Co1 N1 2.0785(15)
Co1 N2 2.1217(15)
Co1 N5 2.1233(16)
Co1 N4 2.1258(15)
Co1 N3 2.1388(15)
Co1 O1 2.1904(13)
S2 O6 1.4294(15)
S2 O4 1.4342(16)
S2 O5 1.4391(15)
S2 C27 1.818(2)
S1 O2 1.4346(14)
S1 O3 1.4358(14)
S1 O1 1.4678(13)
S1 C26 1.8279(19)
F3 C26 1.337(2)
F2 C26 1.329(2)
F1 C26 1.336(2)
N4 C23 1.344(2)
N4 C19 1.347(2)
N2 C12 1.345(2)
N2 C8 1.351(2)
N1 C1 1.345(2)
N1 C5 1.347(2)
N3 C17 1.350(2)
N3 C13 1.353(2)
N5 C24 1.136(2)
C11 C10 1.380(3)
C11 C12 1.380(3)
C11 H11 0.9500
C3 C2 1.378(3)
C3 C4 1.382(3)
C3 H3 0.9500
C17 C16 1.389(3)
C17 C18 1.501(3)
C5 C4 1.394(3)
C5 C6 1.547(3)
C8 C9 1.392(3)
C8 C6 1.550(2)
C1 C2 1.377(3)
C1 H1 0.9500
C19 C20 1.388(3)
C19 C18 1.507(3)
F4 C27 1.332(3)
C6 C7 1.538(2)
C6 C13 1.544(3)
C2 H2 0.9500
C12 H12 0.9500
C9 C10 1.385(3)
C9 H9 0.9500
C13 C14 1.387(3)
C16 C15 1.373(3)
C16 H16 0.9500
C18 H18A 0.9900
C18 H18B 0.9900
F6 C27 1.311(3)
C14 C15 1.381(3)
C14 H14 0.9500
C23 C22 1.381(3)
C23 H23 0.9500
C15 H15 0.9500
C4 H4 0.9500
C10 H10 0.9500
C22 C21 1.379(3)
C22 H22 0.9500
C7 H7A 0.9800
C7 H7B 0.9800
C7 H7C 0.9800
C21 C20 1.382(3)
C21 H21 0.9500
C24 C25 1.454(3)
C20 H20 0.9500
C27 F5 1.339(4)
C25 H25A 0.9800
C25 H25B 0.9800
C25 H25C 0.9800

loop_
_geom_torsion_atom_site_label_1
_geom_torsion_atom_site_label_2
_geom_torsion_atom_site_label_3
_geom_torsion_atom_site_label_4
_geom_torsion
O2 S1 O1 Co1 39.50(12)
O3 S1 O1 Co1 -98.99(10)
C26 S1 O1 Co1 149.85(9)
N1 Co1 O1 S1 118.97(10)
N2 Co1 O1 S1 85.6(3)
N5 Co1 O1 S1 27.41(10)
N4 Co1 O1 S1 -67.31(10)
N3 Co1 O1 S1 -155.03(9)
N1 Co1 N4 C23 174.3(4)
N2 Co1 N4 C23 -60.46(14)
N5 Co1 N4 C23 28.66(14)
N3 Co1 N4 C23 -145.59(14)
O1 Co1 N4 C23 115.20(14)
N1 Co1 N4 C19 -8.7(5)
N2 Co1 N4 C19 116.54(14)
N5 Co1 N4 C19 -154.34(14)
N3 Co1 N4 C19 31.41(14)
O1 Co1 N4 C19 -67.79(14)
N1 Co1 N2 C12 -137.43(13)
N5 Co1 N2 C12 -45.76(13)
N4 Co1 N2 C12 48.58(14)
N3 Co1 N2 C12 135.81(13)
O1 Co1 N2 C12 -103.8(3)
N1 Co1 N2 C8 49.94(13)
N5 Co1 N2 C8 141.61(13)
N4 Co1 N2 C8 -124.05(13)
N3 Co1 N2 C8 -36.82(13)
O1 Co1 N2 C8 83.5(4)
N2 Co1 N1 C1 133.87(13)
N5 Co1 N1 C1 45.74(13)
N4 Co1 N1 C1 -100.0(5)
N3 Co1 N1 C1 -140.19(13)
O1 Co1 N1 C1 -40.95(13)
N2 Co1 N1 C5 -44.41(13)
N5 Co1 N1 C5 -132.53(13)
N4 Co1 N1 C5 81.8(5)
N3 Co1 N1 C5 41.53(13)
O1 Co1 N1 C5 140.77(13)
N1 Co1 N3 C17 143.34(14)
N2 Co1 N3 C17 -132.72(14)
N5 Co1 N3 C17 -147.1(5)
N4 Co1 N3 C17 -31.94(14)
O1 Co1 N3 C17 55.48(14)
N1 Co1 N3 C13 -41.56(13)
N2 Co1 N3 C13 42.39(13)
N5 Co1 N3 C13 28.0(6)
N4 Co1 N3 C13 143.17(13)
O1 Co1 N3 C13 -129.42(13)
N1 Co1 N5 C24 50.7(14)
N2 Co1 N5 C24 -33.0(14)
N4 Co1 N5 C24 -133.5(14)
N3 Co1 N5 C24 -18.6(17)
O1 Co1 N5 C24 139.1(14)
O2 S1 C26 F2 -52.23(15)
O3 S1 C26 F2 70.41(15)
O1 S1 C26 F2 -171.25(13)
O2 S1 C26 F1 67.51(15)
O3 S1 C26 F1 -169.85(13)
O1 S1 C26 F1 -51.51(15)
O2 S1 C26 F3 -172.23(13)
O3 S1 C26 F3 -49.59(15)
O1 S1 C26 F3 68.75(14)
C13 N3 C17 C16 -0.5(3)
Co1 N3 C17 C16 174.67(14)
C13 N3 C17 C18 178.86(16)
Co1 N3 C17 C18 -6.0(2)
C1 N1 C5 C4 1.8(3)
Co1 N1 C5 C4 -179.93(13)
C1 N1 C5 C6 -178.06(15)
Co1 N1 C5 C6 0.2(2)
C12 N2 C8 C9 -4.3(2)
Co1 N2 C8 C9 168.44(13)
C12 N2 C8 C6 177.44(15)
Co1 N2 C8 C6 -9.8(2)
C5 N1 C1 C2 -0.8(3)
Co1 N1 C1 C2 -179.09(14)
C23 N4 C19 C20 2.5(3)
Co1 N4 C19 C20 -174.55(15)
C23 N4 C19 C18 -176.12(16)
Co1 N4 C19 C18 6.8(2)
N1 C5 C6 C7 178.96(15)
C4 C5 C6 C7 -0.9(2)
N1 C5 C6 C13 -59.6(2)
C4 C5 C6 C13 120.51(18)
N1 C5 C6 C8 59.0(2)
C4 C5 C6 C8 -120.82(18)
N2 C8 C6 C7 -172.34(15)
C9 C8 C6 C7 9.4(2)
N2 C8 C6 C13 68.37(19)
C9 C8 C6 C13 -109.86(19)
N2 C8 C6 C5 -52.4(2)
C9 C8 C6 C5 129.33(18)
N1 C1 C2 C3 -0.6(3)
C4 C3 C2 C1 1.0(3)
C8 N2 C12 C11 3.5(3)
Co1 N2 C12 C11 -169.26(13)
C10 C11 C12 N2 0.1(3)
N2 C8 C9 C10 1.7(3)
C6 C8 C9 C10 179.83(16)
C17 N3 C13 C14 -2.5(3)
Co1 N3 C13 C14 -177.73(14)
C17 N3 C13 C6 174.88(15)
Co1 N3 C13 C6 -0.3(2)
C7 C6 C13 N3 179.49(15)
C5 C6 C13 N3 58.8(2)
C8 C6 C13 N3 -61.9(2)
C7 C6 C13 C14 -3.1(2)
C5 C6 C13 C14 -123.85(19)
C8 C6 C13 C14 115.50(19)
N3 C17 C16 C15 2.9(3)
C18 C17 C16 C15 -176.37(18)
N3 C17 C18 C19 61.0(2)
C16 C17 C18 C19 -119.69(19)
N4 C19 C18 C17 -61.7(2)
C20 C19 C18 C17 119.6(2)
N3 C13 C14 C15 3.0(3)
C6 C13 C14 C15 -174.30(18)
C19 N4 C23 C22 -2.2(3)
Co1 N4 C23 C22 174.88(14)
C17 C16 C15 C14 -2.4(3)
C13 C14 C15 C16 -0.5(3)
C2 C3 C4 C5 0.0(3)
N1 C5 C4 C3 -1.4(3)
C6 C5 C4 C3 178.45(17)
C12 C11 C10 C9 -2.8(3)
C8 C9 C10 C11 1.9(3)
N4 C23 C22 C21 0.3(3)
C23 C22 C21 C20 1.4(3)
Co1 N5 C24 C25 69(20)
C22 C21 C20 C19 -1.1(3)
N4 C19 C20 C21 -0.9(3)
C18 C19 C20 C21 177.7(2)
O6 S2 C27 F6 63.1(2)
O4 S2 C27 F6 -176.7(2)
O5 S2 C27 F6 -56.5(2)
O6 S2 C27 F4 -58.2(2)
O4 S2 C27 F4 61.9(2)
O5 S2 C27 F4 -177.8(2)
O6 S2 C27 F5 -178.06(17)
O4 S2 C27 F5 -57.92(19)
O5 S2 C27 F5 62.32(19)
